data_4111124
loop_
_publ_author_name
'Xiaoguang Lei'
'John A. Porco'

_publ_section_title
;
 Total Synthesis of the Diazobenzofluorene Antibiotic (-)-Kinamycin C1
;
_journal_name_full 'Journal of the American Chemical Society'
_journal_page_first 14790
_journal_page_last 14791
_journal_paper_doi 10.1021/ja066621v
_journal_volume 128
_journal_year 2006
_chemical_formula_moiety 'C11 H13 Br O6'
_chemical_formula_sum 'C11 H13 Br O6'
_chemical_formula_weight 321.12
_chemical_name_systematic
; 
 ? 
;
_space_group_IT_number 1
_symmetry_cell_setting triclinic
_symmetry_space_group_name_Hall 'P 1'
_symmetry_space_group_name_H-M 'P 1'
_atom_sites_solution_hydrogens geom
_atom_sites_solution_primary direct
_atom_sites_solution_secondary difmap
_audit_creation_method SHELXL-97
_cell_angle_alpha 72.459(3)
_cell_angle_beta 88.762(4)
_cell_angle_gamma 75.142(3)
_cell_formula_units_Z 2
_cell_length_a 8.2717(6)
_cell_length_b 8.2798(5)
_cell_length_c 9.1507(7)
_cell_measurement_reflns_used 5914
_cell_measurement_temperature 173(2)
_cell_measurement_theta_max 0.00
_cell_measurement_theta_min 0.00
_cell_volume 576.54(7)
_computing_cell_refinement 'Bruker SAINT+'
_computing_data_collection 'Bruker APEX2'
_computing_data_reduction 'Bruker SAINT+'
_computing_molecular_graphics 'Bruker SHELXTL'
_computing_publication_material 'Bruker SHELXTL'
_computing_structure_refinement 'SHELXL-97 (Sheldrick, 1997)'
_computing_structure_solution 'SHELXS-97 (Sheldrick, 1990)'
_diffrn_ambient_temperature 173(2)
_diffrn_measured_fraction_theta_full 0.989
_diffrn_measured_fraction_theta_max 0.989
_diffrn_measurement_device_type 'Bruker X8 APEX II diffractometer'
_diffrn_measurement_method 'phi and omega scans'
_diffrn_radiation_monochromator graphite
_diffrn_radiation_source 'fine-focus sealed tube'
_diffrn_radiation_type MoK\a
_diffrn_radiation_wavelength 0.71073
_diffrn_reflns_av_R_equivalents 0.0232
_diffrn_reflns_av_sigmaI/netI 0.0366
_diffrn_reflns_limit_h_max 11
_diffrn_reflns_limit_h_min -11
_diffrn_reflns_limit_k_max 11
_diffrn_reflns_limit_k_min -11
_diffrn_reflns_limit_l_max 13
_diffrn_reflns_limit_l_min -13
_diffrn_reflns_number 13320
_diffrn_reflns_theta_full 30.51
_diffrn_reflns_theta_max 30.51
_diffrn_reflns_theta_min 2.34
_exptl_absorpt_coefficient_mu 3.583
_exptl_absorpt_correction_T_max 0.6155
_exptl_absorpt_correction_T_min 0.2954
_exptl_absorpt_correction_type multi-scan
_exptl_absorpt_process_details SADABS
_exptl_crystal_colour colourless
_exptl_crystal_density_diffrn 1.850
_exptl_crystal_description block
_exptl_crystal_F_000 324
_exptl_crystal_size_max 0.45
_exptl_crystal_size_mid 0.30
_exptl_crystal_size_min 0.15
_refine_diff_density_max 0.453
_refine_diff_density_min -0.430
_refine_diff_density_rms 0.090
_refine_ls_abs_structure_details 'Flack H D (1983), Acta Cryst. A39, 876-881'
_refine_ls_abs_structure_Flack 0.047(6)
_refine_ls_extinction_method none
_refine_ls_goodness_of_fit_ref 1.062
_refine_ls_hydrogen_treatment riding
_refine_ls_matrix_type full
_refine_ls_number_parameters 429
_refine_ls_number_reflns 6044
_refine_ls_number_restraints 3
_refine_ls_restrained_S_all 1.062
_refine_ls_R_factor_all 0.0286
_refine_ls_R_factor_gt 0.0257
_refine_ls_shift/su_max 0.297
_refine_ls_shift/su_mean 0.005
_refine_ls_structure_factor_coef Fsqd
_refine_ls_weighting_details 'calc w=1/[\s^2^(Fo^2^)+(0.0353P)^2^+0.0261P] where P=(Fo^2^+2Fc^2^)/3'
_refine_ls_weighting_scheme calc
_refine_ls_wR_factor_gt 0.0650
_refine_ls_wR_factor_ref 0.0658
_reflns_number_gt 5584
_reflns_number_total 6044
_reflns_threshold_expression >2sigma(I)
_cod_data_source_file ja066621vsi20060913_051343.cif
_cod_data_source_block porco57
_cod_database_code 4111124

loop_
_symmetry_equiv_pos_as_xyz
'x, y, z'

loop_
_atom_site_label
_atom_site_type_symbol
_atom_site_fract_x
_atom_site_fract_y
_atom_site_fract_z
_atom_site_U_iso_or_equiv
_atom_site_adp_type
_atom_site_occupancy
_atom_site_symmetry_multiplicity
_atom_site_calc_flag
Br1 Br 0.13941(2) 1.89756(2) 0.65457(2) 0.02552(7) Uani 1 1 d
Br2 Br -0.56921(2) 1.91193(2) 0.94592(2) 0.02676(8) Uani 1 1 d
O1 O -0.2073(2) 1.7885(2) 0.3343(2) 0.0226(3) Uani 1 1 d
O2 O -0.4278(3) 1.5744(3) 0.3491(3) 0.0203(5) Uani 1 1 d
H2O H -0.386(4) 1.588(4) 0.291(3) 0.000(7) Uiso 1 1 d
O3 O -0.4915(3) 1.9784(4) 0.5520(4) 0.0382(7) Uani 1 1 d
O4 O -0.2191(4) 2.2515(3) 0.4719(3) 0.0299(6) Uani 1 1 d
H4O H -0.325(10) 2.399(12) 0.387(10) 0.16(3) Uiso 1 1 d
O5 O 0.0372(3) 1.5353(3) 0.7027(2) 0.0207(5) Uani 1 1 d
O6 O 0.1263(3) 1.6702(3) 0.4630(3) 0.0227(5) Uani 1 1 d
O7 O -0.1489(2) 2.2258(2) 0.95458(19) 0.0209(3) Uani 1 1 d
O8 O 0.0003(3) 2.2319(4) 1.2419(3) 0.0247(5) Uani 1 1 d
H8O H -0.006(13) 2.240(15) 1.278(12) 0.18(5) Uiso 1 1 d
O9 O 0.0624(3) 1.8035(3) 1.0704(3) 0.0328(6) Uani 1 1 d
O10 O -0.2106(4) 1.5624(3) 1.1122(3) 0.0309(6) Uani 1 1 d
H10O H -0.147(4) 1.494(5) 1.130(4) 0.016(8) Uiso 1 1 d
O11 O -0.5169(3) 2.1179(3) 1.1583(3) 0.0224(4) Uani 1 1 d
O12 O -0.5025(3) 2.2725(3) 0.9005(3) 0.0234(5) Uani 1 1 d
C1 C -0.1510(3) 1.6456(4) 0.4754(4) 0.0206(6) Uani 1 1 d
H1 H -0.127(3) 1.541(4) 0.449(3) 0.006(7) Uiso 1 1 d
C2 C -0.3225(3) 1.7611(4) 0.4600(3) 0.0202(6) Uani 1 1 d
C3 C -0.3518(4) 1.9030(4) 0.5334(4) 0.0166(6) Uani 1 1 d
C4 C -0.2032(4) 1.9502(4) 0.5822(4) 0.0167(6) Uani 1 1 d
C5 C -0.0500(4) 1.8399(4) 0.5952(4) 0.0165(6) Uani 1 1 d
C6 C -0.0074(4) 1.6684(4) 0.5597(4) 0.0146(6) Uani 1 1 d
C7 C 0.1946(4) 1.5057(5) 0.4330(4) 0.0241(7) Uani 1 1 d
H7 H 0.103(6) 1.491(6) 0.363(5) 0.035(12) Uiso 1 1 d
H7 H 0.282(4) 1.529(4) 0.377(4) 0.019(8) Uiso 1 1 d
C8 C 0.2500(4) 1.3637(5) 0.5818(4) 0.0289(7) Uani 1 1 d
H8B H 0.327(5) 1.404(5) 0.637(4) 0.033(9) Uiso 1 1 d
H8A H 0.298(4) 1.270(4) 0.531(4) 0.012(7) Uiso 1 1 d
C9 C 0.1075(5) 1.3611(4) 0.6886(4) 0.0261(7) Uani 1 1 d
H9B H 0.024(3) 1.323(4) 0.645(3) 0.008(7) Uiso 1 1 d
H9A H 0.137(4) 1.283(4) 0.808(4) 0.025(8) Uiso 1 1 d
C10 C -0.2384(4) 2.1257(4) 0.6097(4) 0.0176(6) Uani 1 1 d
H10B H -0.175(3) 2.115(4) 0.670(3) 0.007(7) Uiso 1 1 d
H10 H -0.353(4) 2.166(4) 0.641(3) 0.014(8) Uiso 1 1 d
C11 C -0.4718(4) 1.7132(5) 0.4151(5) 0.0230(7) Uani 1 1 d
H11B H -0.543(3) 1.695(3) 0.495(3) 0.009(6) Uiso 1 1 d
H11A H -0.540(4) 1.821(4) 0.340(4) 0.022(8) Uiso 1 1 d
C12 C -0.2629(4) 2.1904(4) 1.0738(3) 0.0192(6) Uani 1 1 d
H12 H -0.274(3) 2.271(4) 1.118(3) 0.007(7) Uiso 1 1 d
C13 C -0.0958(4) 2.0723(4) 1.0916(3) 0.0186(5) Uani 1 1 d
C14 C -0.0749(4) 1.9038(4) 1.0546(4) 0.0190(6) Uani 1 1 d
C15 C -0.2244(4) 1.8663(4) 0.9995(3) 0.0152(6) Uani 1 1 d
C16 C -0.3762(4) 1.9716(4) 0.9944(3) 0.0147(6) Uani 1 1 d
C17 C -0.4166(4) 2.1461(4) 1.0304(3) 0.0152(6) Uani 1 1 d
C18 C -0.5750(5) 2.4391(4) 0.9257(5) 0.0283(7) Uani 1 1 d
H18B H -0.498(4) 2.480(4) 0.932(3) 0.000(7) Uiso 1 1 d
H18A H -0.627(5) 2.511(5) 0.837(4) 0.030(8) Uiso 1 1 d
C19 C -0.6925(5) 2.4157(5) 1.0539(5) 0.0341(9) Uani 1 1 d
H19B H -0.785(5) 2.399(5) 1.004(5) 0.039(10) Uiso 1 1 d
H19A H -0.714(6) 2.540(6) 1.024(5) 0.042(12) Uiso 1 1 d
C20 C -0.6011(5) 2.2757(5) 1.1943(4) 0.0269(7) Uani 1 1 d
H20B H -0.529(4) 2.331(4) 1.227(3) 0.006(7) Uiso 1 1 d
H20A H -0.692(4) 2.239(4) 1.277(4) 0.028(9) Uiso 1 1 d
C21 C -0.1907(4) 1.6886(4) 0.9711(4) 0.0194(6) Uani 1 1 d
H21B H -0.273(3) 1.686(3) 0.887(3) 0.001(6) Uiso 1 1 d
H21A H -0.097(4) 1.667(5) 0.922(4) 0.021(8) Uiso 1 1 d
C22 C 0.0419(4) 2.0811(5) 1.1911(4) 0.0204(6) Uani 1 1 d
H22B H 0.150(4) 2.060(5) 1.159(4) 0.027(8) Uiso 1 1 d
H22A H 0.063(4) 1.977(5) 1.293(4) 0.033(9) Uiso 1 1 d

loop_
_atom_site_aniso_label
_atom_site_aniso_U_11
_atom_site_aniso_U_22
_atom_site_aniso_U_33
_atom_site_aniso_U_23
_atom_site_aniso_U_13
_atom_site_aniso_U_12
Br1 0.02070(14) 0.01991(14) 0.03991(18) -0.01529(13) -0.00613(11) -0.00425(11)
Br2 0.02310(15) 0.02219(15) 0.03923(18) -0.01656(13) -0.00641(12) -0.00407(12)
O1 0.0193(8) 0.0235(8) 0.0242(9) -0.0066(7) 0.0008(6) -0.0049(7)
O2 0.0177(11) 0.0172(11) 0.0285(13) -0.0099(10) 0.0017(10) -0.0053(9)
O3 0.0199(11) 0.0405(14) 0.0668(18) -0.0368(13) 0.0083(11) -0.0059(10)
O4 0.0421(15) 0.0113(11) 0.0320(13) -0.0029(10) 0.0102(11) -0.0046(11)
O5 0.0310(11) 0.0112(9) 0.0163(9) -0.0041(7) -0.0010(7) 0.0007(7)
O6 0.0256(10) 0.0194(10) 0.0302(11) -0.0146(8) 0.0152(8) -0.0108(8)
O7 0.0226(8) 0.0155(7) 0.0210(8) -0.0004(6) 0.0024(6) -0.0052(6)
O8 0.0238(12) 0.0218(12) 0.0318(13) -0.0117(10) 0.0018(10) -0.0076(10)
O9 0.0167(10) 0.0282(12) 0.0552(15) -0.0240(11) 0.0029(10) 0.0045(8)
O10 0.0441(17) 0.0121(12) 0.0310(13) -0.0043(10) 0.0109(12) -0.0012(12)
O11 0.0259(10) 0.0163(9) 0.0282(10) -0.0127(8) 0.0092(8) -0.0047(7)
O12 0.0318(11) 0.0124(9) 0.0211(10) -0.0040(8) -0.0039(8) 0.0017(8)
C1 0.0153(11) 0.0162(12) 0.0319(15) -0.0133(11) -0.0024(10) 0.0002(9)
C2 0.0152(11) 0.0165(12) 0.0302(15) -0.0114(11) -0.0003(10) -0.0012(9)
C3 0.0140(12) 0.0148(14) 0.0198(14) -0.0046(11) 0.0028(10) -0.0026(11)
C4 0.0201(13) 0.0124(13) 0.0165(13) -0.0039(10) 0.0029(10) -0.0030(10)
C5 0.0190(14) 0.0118(13) 0.0193(14) -0.0056(11) -0.0021(10) -0.0038(11)
C6 0.0154(13) 0.0087(13) 0.0189(14) -0.0041(11) -0.0002(10) -0.0019(10)
C7 0.0197(13) 0.0246(15) 0.0385(17) -0.0238(14) 0.0123(12) -0.0081(11)
C8 0.0210(13) 0.0228(15) 0.0423(18) -0.0203(13) -0.0083(12) 0.0083(11)
C9 0.0353(17) 0.0105(12) 0.0294(16) -0.0066(12) -0.0055(12) 0.0007(11)
C10 0.0200(14) 0.0158(14) 0.0207(14) -0.0085(11) 0.0049(10) -0.0076(11)
C11 0.0131(13) 0.0208(14) 0.0383(18) -0.0136(13) -0.0008(12) -0.0043(11)
C12 0.0187(11) 0.0134(11) 0.0259(14) -0.0090(10) -0.0003(9) -0.0013(9)
C13 0.0163(11) 0.0143(11) 0.0242(14) -0.0063(10) 0.0014(9) -0.0018(9)
C14 0.0247(15) 0.0121(13) 0.0197(14) -0.0062(11) 0.0072(11) -0.0031(11)
C15 0.0235(14) 0.0099(12) 0.0120(12) -0.0037(10) 0.0040(10) -0.0041(10)
C16 0.0188(14) 0.0123(13) 0.0149(13) -0.0050(10) 0.0033(10) -0.0066(11)
C17 0.0155(13) 0.0132(14) 0.0153(13) -0.0046(11) 0.0004(10) -0.0007(11)
C18 0.0326(16) 0.0111(12) 0.0380(18) -0.0071(12) -0.0118(13) 0.0004(11)
C19 0.0213(14) 0.0300(17) 0.056(2) -0.0278(17) -0.0016(14) 0.0031(12)
C20 0.0254(15) 0.0270(16) 0.0334(16) -0.0191(13) 0.0084(12) -0.0048(12)
C21 0.0259(15) 0.0133(14) 0.0183(13) -0.0072(11) 0.0068(11) -0.0015(12)
C22 0.0178(14) 0.0187(13) 0.0260(16) -0.0098(12) 0.0048(11) -0.0039(11)

loop_
_atom_type_symbol
_atom_type_description
_atom_type_scat_dispersion_real
_atom_type_scat_dispersion_imag
_atom_type_scat_source
C C 0.0033 0.0016 'International Tables Vol C Tables 4.2.6.8 and 6.1.1.4'
H H 0.0000 0.0000 'International Tables Vol C Tables 4.2.6.8 and 6.1.1.4'
O O 0.0106 0.0060 'International Tables Vol C Tables 4.2.6.8 and 6.1.1.4'
Br Br -0.2901 2.4595 'International Tables Vol C Tables 4.2.6.8 and 6.1.1.4'

loop_
_geom_angle_atom_site_label_1
_geom_angle_atom_site_label_2
_geom_angle_atom_site_label_3
_geom_angle
C1 O1 C2 60.47(17)
C6 O5 C9 113.5(2)
C6 O6 C7 113.6(3)
C12 O7 C13 59.99(17)
C17 O11 C20 114.2(3)
C17 O12 C18 112.8(3)
O1 C1 C2 60.70(18)
O1 C1 C6 112.2(2)
C2 C1 C6 122.7(3)
O1 C2 C1 58.84(17)
O1 C2 C3 111.5(2)
C1 C2 C3 117.4(3)
O1 C2 C11 112.1(3)
C1 C2 C11 122.6(3)
C3 C2 C11 117.7(2)
O3 C3 C2 120.6(3)
O3 C3 C4 120.9(3)
C2 C3 C4 118.5(2)
C5 C4 C3 119.8(3)
C5 C4 C10 124.3(3)
C3 C4 C10 115.9(3)
C4 C5 C6 126.2(3)
C4 C5 Br1 120.6(2)
C6 C5 Br1 113.2(2)
O6 C6 O5 112.3(2)
O6 C6 C1 107.7(2)
O5 C6 C1 111.4(3)
O6 C6 C5 107.0(3)
O5 C6 C5 106.1(3)
C1 C6 C5 112.4(2)
O6 C7 C8 109.2(3)
C7 C8 C9 110.4(3)
O5 C9 C8 110.1(3)
O4 C10 C4 108.3(3)
O2 C11 C2 112.5(3)
O7 C12 C13 61.04(17)
O7 C12 C17 116.0(2)
C13 C12 C17 123.0(3)
C12 C13 O7 58.97(17)
C12 C13 C14 118.3(3)
O7 C13 C14 111.7(2)
C12 C13 C22 121.9(3)
O7 C13 C22 114.2(3)
C14 C13 C22 116.7(3)
O9 C14 C15 122.1(3)
O9 C14 C13 119.1(3)
C15 C14 C13 118.8(3)
C16 C15 C14 121.1(3)
C16 C15 C21 123.8(3)
C14 C15 C21 114.6(3)
C15 C16 C17 125.6(3)
C15 C16 Br2 121.4(2)
C17 C16 Br2 113.0(2)
O12 C17 O11 113.1(3)
O12 C17 C12 111.5(3)
O11 C17 C12 109.3(2)
O12 C17 C16 106.3(3)
O11 C17 C16 103.6(2)
C12 C17 C16 112.8(2)
O12 C18 C19 109.5(3)
C20 C19 C18 109.5(3)
O11 C20 C19 111.1(3)
O10 C21 C15 107.7(3)
O8 C22 C13 113.1(3)

loop_
_geom_bond_atom_site_label_1
_geom_bond_atom_site_label_2
_geom_bond_distance
Br1 C5 1.886(3)
Br2 C16 1.886(3)
O1 C1 1.451(4)
O1 C2 1.479(3)
O2 C11 1.419(4)
O3 C3 1.200(4)
O4 C10 1.409(4)
O5 C6 1.417(4)
O5 C9 1.454(4)
O6 C6 1.402(4)
O6 C7 1.441(4)
O7 C12 1.438(3)
O7 C13 1.469(3)
O8 C22 1.420(5)
O9 C14 1.205(4)
O10 C21 1.432(4)
O11 C17 1.416(4)
O11 C20 1.443(4)
O12 C17 1.385(4)
O12 C18 1.441(4)
C1 C2 1.476(4)
C1 C6 1.511(4)
C2 C3 1.488(4)
C2 C11 1.491(5)
C3 C4 1.496(5)
C4 C5 1.343(4)
C4 C10 1.503(5)
C5 C6 1.504(4)
C7 C8 1.494(5)
C8 C9 1.515(5)
C12 C13 1.454(4)
C12 C17 1.502(5)
C13 C14 1.499(4)
C13 C22 1.503(5)
C14 C15 1.482(5)
C15 C16 1.325(4)
C15 C21 1.525(5)
C16 C17 1.531(4)
C18 C19 1.507(6)
C19 C20 1.503(6)
